data_4303893
loop_
_publ_author_name
'Su-Yun Zhang'
'Hai-Long Jiang'
'Chuan-Fu Sun'
'Jiang-Gao Mao'

_publ_section_title
;
Syntheses, Crystal Structures, and Properties of Five New Transition Metal
Molybdenum(VI) Selenites and Tellurites
;
_journal_name_full 'Inorganic Chemistry'
_journal_page_first 11809
_journal_page_last 11820
_journal_paper_doi 10.1021/ic901855x
_journal_volume 48
_journal_year 2009
_chemical_formula_moiety 'H2 Co Mo O7 Se'
_chemical_formula_sum 'Co H2 Mo O7 Se'
_chemical_formula_weight 347.85
_chemical_name_systematic
; 
 ? 
;
_space_group_IT_number 2
_symmetry_cell_setting triclinic
_symmetry_space_group_name_Hall '-P 1'
_symmetry_space_group_name_H-M 'P -1'
_atom_sites_solution_hydrogens geom
_atom_sites_solution_primary direct
_atom_sites_solution_secondary difmap
_audit_creation_method SHELXL-97
_cell_angle_alpha 90.920(5)
_cell_angle_beta 98.092(9)
_cell_angle_gamma 110.385(12)
_cell_formula_units_Z 2
_cell_length_a 4.974(4)
_cell_length_b 6.614(5)
_cell_length_c 8.876(6)
_cell_measurement_reflns_used 798
_cell_measurement_temperature 293(2)
_cell_measurement_theta_max 27.4603
_cell_measurement_theta_min 3.2941
_cell_volume 270.3(4)
_computing_structure_refinement 'SHELXL-97 (Sheldrick, 1997)'
_computing_structure_solution 'SHELXS-97 (Sheldrick, 1990)'
_diffrn_ambient_temperature 293(2)
_diffrn_measured_fraction_theta_full 0.949
_diffrn_measured_fraction_theta_max 0.949
_diffrn_measurement_device_type 'Mercury70 (2x2 bin mode)'
_diffrn_measurement_method CCD_Profile_fitting
_diffrn_radiation_monochromator graphite
_diffrn_radiation_source 'fine-focus sealed tube'
_diffrn_radiation_type MoK\a
_diffrn_radiation_wavelength 0.71073
_diffrn_reflns_av_R_equivalents 0.0363
_diffrn_reflns_av_sigmaI/netI 0.0464
_diffrn_reflns_limit_h_max 5
_diffrn_reflns_limit_h_min -5
_diffrn_reflns_limit_k_max 7
_diffrn_reflns_limit_k_min -7
_diffrn_reflns_limit_l_max 10
_diffrn_reflns_limit_l_min -10
_diffrn_reflns_number 1700
_diffrn_reflns_theta_full 25.01
_diffrn_reflns_theta_max 25.01
_diffrn_reflns_theta_min 2.32
_exptl_absorpt_coefficient_mu 12.096
_exptl_absorpt_correction_T_max 1.0000
_exptl_absorpt_correction_T_min 0.3292
_exptl_absorpt_correction_type multi-scan
_exptl_crystal_colour brown
_exptl_crystal_density_diffrn 4.274
_exptl_crystal_density_method 'not measured'
_exptl_crystal_description plate
_exptl_crystal_F_000 322
_exptl_crystal_size_max 0.1500
_exptl_crystal_size_mid 0.1000
_exptl_crystal_size_min 0.0300
_refine_diff_density_max 1.240
_refine_diff_density_min -2.523
_refine_diff_density_rms 0.331
_refine_ls_extinction_method none
_refine_ls_goodness_of_fit_ref 1.041
_refine_ls_hydrogen_treatment constr
_refine_ls_matrix_type full
_refine_ls_number_parameters 94
_refine_ls_number_reflns 897
_refine_ls_number_restraints 0
_refine_ls_restrained_S_all 1.041
_refine_ls_R_factor_all 0.0416
_refine_ls_R_factor_gt 0.0386
_refine_ls_shift/su_max 0.000
_refine_ls_shift/su_mean 0.000
_refine_ls_structure_factor_coef Fsqd
_refine_ls_weighting_details 'calc w=1/[\s^2^(Fo^2^)+(0.0654P)^2^+0.0000P] where P=(Fo^2^+2Fc^2^)/3'
_refine_ls_weighting_scheme calc
_refine_ls_wR_factor_gt 0.0962
_refine_ls_wR_factor_ref 0.0991
_reflns_number_gt 794
_reflns_number_total 897
_reflns_threshold_expression >2sigma(I)
_cod_data_source_file ic901855x_si_001_2.cif
_cod_data_source_block Co(MoO3)(SeO3)(H2O)
_cod_depositor_comments
;
The following automatic conversions were performed:
'_exptl_absorpt_correction_type' value 'Multi-scan' changed to
'multi-scan' according to
'/home/saulius/struct/CIF-dictionaries/cif_core.dic' dictionary named
'cif_core.dic' version 2.4.1 from 2010-06-29.

Automatic conversion script
Id: cif_fix_enum 1527 2010-12-29 10:47:43Z saulius 
;
_cod_original_cell_volume 270.3(3)
_cod_original_formula_sum 'H2 Co Mo O7 Se'
_cod_database_code 4303893

loop_
_symmetry_equiv_pos_as_xyz
'x, y, z'
'-x, -y, -z'

loop_
_atom_site_label
_atom_site_type_symbol
_atom_site_fract_x
_atom_site_fract_y
_atom_site_fract_z
_atom_site_U_iso_or_equiv
_atom_site_adp_type
_atom_site_occupancy
_atom_site_symmetry_multiplicity
_atom_site_calc_flag
_atom_site_refinement_flags
_atom_site_disorder_assembly
_atom_site_disorder_group
Co1 Co 0.0000 0.5000 0.5000 0.0078(4) Uani 1 2 d S . .
Co2 Co 0.5000 0.0000 0.0000 0.0068(4) Uani 1 2 d S . .
Mo1 Mo 0.20648(13) 0.40664(9) 0.10478(7) 0.0048(3) Uani 1 1 d . . .
Se1 Se 0.13781(16) 0.18744(11) -0.25664(8) 0.0066(3) Uani 1 1 d . . .
O1 O 0.3649(12) 0.7558(10) 0.5557(7) 0.0203(14) Uani 1 1 d . . .
H1A H 0.3679 0.8099 0.6437 0.030 Uiso 1 1 d R . .
H1B H 0.5100 0.7158 0.5568 0.030 Uiso 1 1 d R . .
O2 O 0.1499(11) 0.4627(8) 0.2842(6) 0.0108(12) Uani 1 1 d . . .
O3 O 0.2668(11) 0.1653(8) 0.1091(6) 0.0103(11) Uani 1 1 d . . .
O4 O -0.1657(11) 0.3080(8) -0.0103(6) 0.0076(11) Uani 1 1 d . . .
O5 O 0.3363(11) 0.0291(8) -0.2213(6) 0.0103(12) Uani 1 1 d . . .
O6 O 0.2097(12) 0.2852(8) -0.4248(6) 0.0121(12) Uani 1 1 d . . .
O7 O 0.3628(11) 0.4139(7) -0.1276(6) 0.0064(11) Uani 1 1 d . . .

loop_
_atom_site_aniso_label
_atom_site_aniso_U_11
_atom_site_aniso_U_22
_atom_site_aniso_U_33
_atom_site_aniso_U_23
_atom_site_aniso_U_13
_atom_site_aniso_U_12
Co1 0.0083(8) 0.0075(7) 0.0089(7) 0.0004(6) 0.0011(6) 0.0044(6)
Co2 0.0074(8) 0.0050(7) 0.0090(8) 0.0005(6) 0.0012(6) 0.0037(6)
Mo1 0.0046(4) 0.0043(4) 0.0062(4) 0.0004(3) 0.0012(3) 0.0023(3)
Se1 0.0064(5) 0.0058(4) 0.0081(4) -0.0002(3) 0.0006(3) 0.0030(3)
O1 0.017(3) 0.017(3) 0.028(4) -0.010(3) 0.007(3) 0.006(2)
O2 0.009(3) 0.016(3) 0.010(3) -0.001(2) 0.004(2) 0.007(2)
O3 0.008(3) 0.010(3) 0.012(3) 0.004(2) 0.001(2) 0.002(2)
O4 0.008(3) 0.008(3) 0.008(3) 0.001(2) 0.001(2) 0.004(2)
O5 0.013(3) 0.011(3) 0.011(3) -0.003(2) 0.001(2) 0.009(2)
O6 0.016(3) 0.014(3) 0.008(3) -0.001(2) -0.001(2) 0.010(2)
O7 0.007(3) 0.004(2) 0.009(3) 0.000(2) 0.005(2) 0.0013(19)

loop_
_atom_type_symbol
_atom_type_description
_atom_type_scat_dispersion_real
_atom_type_scat_dispersion_imag
_atom_type_scat_source
O O 0.0106 0.0060 'International Tables Vol C Tables 4.2.6.8 and 6.1.1.4'
H H 0.0000 0.0000 'International Tables Vol C Tables 4.2.6.8 and 6.1.1.4'
Co Co 0.3494 0.9721 'International Tables Vol C Tables 4.2.6.8 and 6.1.1.4'
Se Se -0.0929 2.2259 'International Tables Vol C Tables 4.2.6.8 and 6.1.1.4'
Mo Mo -1.6832 0.6857 'International Tables Vol C Tables 4.2.6.8 and 6.1.1.4'

loop_
_geom_angle_atom_site_label_1
_geom_angle_atom_site_label_2
_geom_angle_atom_site_label_3
_geom_angle
_geom_angle_site_symmetry_1
_geom_angle_site_symmetry_3
_geom_angle_publ_flag
O1 Co1 O1 180.0 2_566 . ?
O1 Co1 O6 92.0(2) 2_566 2_565 ?
O1 Co1 O6 88.0(2) . 2_565 ?
O1 Co1 O6 88.0(2) 2_566 1_556 ?
O1 Co1 O6 92.0(2) . 1_556 ?
O6 Co1 O6 180.000(2) 2_565 1_556 ?
O1 Co1 O2 87.4(2) 2_566 2_566 ?
O1 Co1 O2 92.6(2) . 2_566 ?
O6 Co1 O2 84.0(2) 2_565 2_566 ?
O6 Co1 O2 96.0(2) 1_556 2_566 ?
O1 Co1 O2 92.6(2) 2_566 . ?
O1 Co1 O2 87.4(2) . . ?
O6 Co1 O2 96.0(2) 2_565 . ?
O6 Co1 O2 84.0(2) 1_556 . ?
O2 Co1 O2 180.000(1) 2_566 . ?
O5 Co2 O5 180.0(3) 2_655 . ?
O5 Co2 O4 87.44(19) 2_655 2 ?
O5 Co2 O4 92.56(19) . 2 ?
O5 Co2 O4 92.56(19) 2_655 1_655 ?
O5 Co2 O4 87.44(19) . 1_655 ?
O4 Co2 O4 180.0(3) 2 1_655 ?
O5 Co2 O3 83.0(2) 2_655 . ?
O5 Co2 O3 97.0(2) . . ?
O4 Co2 O3 91.6(2) 2 . ?
O4 Co2 O3 88.4(2) 1_655 . ?
O5 Co2 O3 97.0(2) 2_655 2_655 ?
O5 Co2 O3 83.0(2) . 2_655 ?
O4 Co2 O3 88.4(2) 2 2_655 ?
O4 Co2 O3 91.6(2) 1_655 2_655 ?
O3 Co2 O3 180.00(19) . 2_655 ?
O2 Mo1 O3 106.4(3) . . ?
O2 Mo1 O4 104.0(2) . . ?
O3 Mo1 O4 98.7(2) . . ?
O2 Mo1 O7 98.3(2) . 2_665 ?
O3 Mo1 O7 93.2(2) . 2_665 ?
O4 Mo1 O7 150.5(2) . 2_665 ?
O2 Mo1 O4 96.3(2) . 2_565 ?
O3 Mo1 O4 157.3(2) . 2_565 ?
O4 Mo1 O4 76.3(2) . 2_565 ?
O7 Mo1 O4 82.3(2) 2_665 2_565 ?
O2 Mo1 O7 166.3(2) . . ?
O3 Mo1 O7 82.2(2) . . ?
O4 Mo1 O7 84.7(2) . . ?
O7 Mo1 O7 70.2(2) 2_665 . ?
O4 Mo1 O7 75.27(18) 2_565 . ?
O2 Mo1 Mo1 102.55(18) . 2_565 ?
O3 Mo1 Mo1 135.60(17) . 2_565 ?
O4 Mo1 Mo1 41.18(15) . 2_565 ?
O7 Mo1 Mo1 115.18(15) 2_665 2_565 ?
O4 Mo1 Mo1 35.15(13) 2_565 2_565 ?
O7 Mo1 Mo1 76.89(14) . 2_565 ?
O6 Se1 O5 104.9(3) . . ?
O6 Se1 O7 101.1(2) . . ?
O5 Se1 O7 97.8(2) . . ?
Mo1 O2 Co1 170.2(3) . . ?
Mo1 O3 Co2 139.5(3) . . ?
Mo1 O4 Mo1 103.7(2) . 2_565 ?
Mo1 O4 Co2 126.2(3) . 1_455 ?
Mo1 O4 Co2 128.5(2) 2_565 1_455 ?
Se1 O5 Co2 119.7(3) . . ?
Se1 O6 Co1 114.5(3) . 1_554 ?
Se1 O7 Mo1 131.6(3) . 2_665 ?
Se1 O7 Mo1 112.7(2) . . ?
Mo1 O7 Mo1 109.8(2) 2_665 . ?

loop_
_geom_bond_atom_site_label_1
_geom_bond_atom_site_label_2
_geom_bond_distance
_geom_bond_site_symmetry_2
_geom_bond_publ_flag
Co1 O1 1.996(6) 2_566 ?
Co1 O1 1.996(6) . ?
Co1 O6 2.102(5) 2_565 ?
Co1 O6 2.102(5) 1_556 ?
Co1 O2 2.191(5) 2_566 ?
Co1 O2 2.191(5) . ?
Co2 O5 2.056(5) 2_655 ?
Co2 O5 2.056(5) . ?
Co2 O4 2.147(5) 2 ?
Co2 O4 2.147(5) 1_655 ?
Co2 O3 2.155(5) . ?
Co2 O3 2.155(5) 2_655 ?
Mo1 O2 1.713(5) . ?
Mo1 O3 1.724(5) . ?
Mo1 O4 1.871(5) . ?
Mo1 O7 2.034(5) 2_665 ?
Mo1 O4 2.139(5) 2_565 ?
Mo1 O7 2.300(5) . ?
Mo1 Mo1 3.1575(19) 2_565 ?
Se1 O6 1.672(5) . ?
Se1 O5 1.677(5) . ?
Se1 O7 1.795(5) . ?
O4 Mo1 2.139(5) 2_565 ?
O4 Co2 2.147(5) 1_455 ?
O6 Co1 2.102(5) 1_554 ?
O7 Mo1 2.034(5) 2_665 ?
